data_7115420
loop_
_publ_author_name
'Simanis, Justin A.'
'Law, C. Marshall'
'Woodall, Erica L.'
'Hamaker, Christopher G.'
'Goodell, John R.'
'Mitchell, T. Andrew'

_publ_section_title
;
 Investigation of oxidopyrylium-alkene [5+2] cycloaddition conjugate
 addition cascade (C^3^) sequences
;
_journal_coden_ASTM CHCOFS
_journal_issue 65
_journal_name_full
;
 Chemical Communications (Cambridge, United Kingdom)
;
_journal_page_first 9130
_journal_page_last 9133
_journal_paper_doi 10.1039/c4cc04163a
_journal_volume 50
_journal_year 2014
_chemical_compound_source 'synthesis as described'
_chemical_formula_moiety 'C13 H18 O4'
_chemical_formula_sum 'C13 H18 O4'
_chemical_formula_weight 238.27
_space_group_IT_number 88
_symmetry_cell_setting tetragonal
_symmetry_Int_Tables_number 88
_symmetry_space_group_name_Hall '-I 4ad'
_symmetry_space_group_name_H-M 'I 41/a :2'
_atom_sites_solution_hydrogens geom
_atom_sites_solution_primary direct
_atom_sites_solution_secondary difmap
_audit_creation_date 2014-03-05T16:56:25-00:00
_audit_creation_method 'WinGX routine CIF_UPDATE'
_cell_angle_alpha 90
_cell_angle_beta 90
_cell_angle_gamma 90
_cell_formula_units_Z 16
_cell_length_a 23.3014(13)
_cell_length_b 23.3014(13)
_cell_length_c 8.5463(5)
_cell_measurement_reflns_used 9976
_cell_measurement_temperature 100(2)
_cell_measurement_theta_max 26.35
_cell_measurement_theta_min 2.47
_cell_measurement_wavelength 0.71073
_cell_volume 4640.3(5)
_computing_cell_refinement 'Bruker SAINT'
_computing_data_collection 'Bruker APEX2'
_computing_data_reduction 'Bruker SAINT'
_computing_molecular_graphics 'Ortep-3 for Windows (Farrugia, 1997)'
_computing_publication_material 'WinGX publication routines (Farrugia, 1999)'
_computing_structure_refinement 'SHELXL-97 (Sheldrick, 1997)'
_computing_structure_solution 'SIR92 (Giacovazzo et al, 1993)'
_diffrn_ambient_temperature 100(2)
_diffrn_measured_fraction_theta_full 0.999
_diffrn_measured_fraction_theta_max 0.999
_diffrn_measurement_device_type 'Bruker APEX-II CCD'
_diffrn_measurement_method '\f and \w scans'
_diffrn_radiation_monochromator graphite
_diffrn_radiation_probe x-ray
_diffrn_radiation_type MoK\a
_diffrn_radiation_wavelength 0.71073
_diffrn_reflns_av_R_equivalents 0.0374
_diffrn_reflns_av_unetI/netI 0.0101
_diffrn_reflns_limit_h_max 29
_diffrn_reflns_limit_h_min -28
_diffrn_reflns_limit_k_max 29
_diffrn_reflns_limit_k_min -29
_diffrn_reflns_limit_l_max 10
_diffrn_reflns_limit_l_min -10
_diffrn_reflns_number 65194
_diffrn_reflns_theta_full 26.36
_diffrn_reflns_theta_max 26.36
_diffrn_reflns_theta_min 1.75
_exptl_absorpt_coefficient_mu 0.100
_exptl_absorpt_correction_T_max 0.9941
_exptl_absorpt_correction_T_min 0.9796
_exptl_absorpt_correction_type multi-scan
_exptl_absorpt_process_details 'SADABS V2012/1 (Bruker AXS Inc.)'
_exptl_crystal_colour colourless
_exptl_crystal_density_diffrn 1.364
_exptl_crystal_density_meas ?
_exptl_crystal_density_method 'not measured'
_exptl_crystal_description plate
_exptl_crystal_F_000 2048
_exptl_crystal_size_max 0.206
_exptl_crystal_size_mid 0.173
_exptl_crystal_size_min 0.059
_refine_diff_density_max 0.331
_refine_diff_density_min -0.237
_refine_diff_density_rms 0.039
_refine_ls_extinction_method none
_refine_ls_goodness_of_fit_ref 1.042
_refine_ls_hydrogen_treatment constr
_refine_ls_matrix_type full
_refine_ls_number_parameters 159
_refine_ls_number_reflns 2369
_refine_ls_number_restraints 0
_refine_ls_restrained_S_all 1.042
_refine_ls_R_factor_all 0.0391
_refine_ls_R_factor_gt 0.0337
_refine_ls_shift/su_max 0.001
_refine_ls_shift/su_mean 0
_refine_ls_structure_factor_coef Fsqd
_refine_ls_weighting_details 'calc w=1/[\s^2^(Fo^2^)+(0.0461P)^2^+4.5409P] where P=(Fo^2^+2Fc^2^)/3'
_refine_ls_weighting_scheme calc
_refine_ls_wR_factor_gt 0.0854
_refine_ls_wR_factor_ref 0.0896
_reflns_number_gt 2105
_reflns_number_total 2369
_reflns_threshold_expression >2sigma(I)
_cod_data_source_file c4cc04163a3.cif
_cod_data_source_block ch132
_cod_depositor_comments
;
The following automatic conversions were performed:

'_exptl_crystal_density_meas' value 'not measured' was changed to '?'
- the value is perceived as not measured.

Automatic conversion script
Id: cif_fix_values 3008 2015-01-20 13:52:24Z robertas 
;
_cod_original_sg_symbol_H-M I4(1)/a
_cod_database_code 7115420

loop_
_symmetry_equiv_pos_as_xyz
'x, y, z'
'-x, -y+1/2, z'
'-y+3/4, x+1/4, z+1/4'
'y+1/4, -x+1/4, z+1/4'
'x+1/2, y+1/2, z+1/2'
'-x+1/2, -y+1, z+1/2'
'-y+5/4, x+3/4, z+3/4'
'y+3/4, -x+3/4, z+3/4'
'-x, -y, -z'
'x, y-1/2, -z'
'y-3/4, -x-1/4, -z-1/4'
'-y-1/4, x-1/4, -z-1/4'
'-x+1/2, -y+1/2, -z+1/2'
'x+1/2, y, -z+1/2'
'y-1/4, -x+1/4, -z+1/4'
'-y+1/4, x+1/4, -z+1/4'

loop_
_atom_site_label
_atom_site_type_symbol
_atom_site_fract_x
_atom_site_fract_y
_atom_site_fract_z
_atom_site_U_iso_or_equiv
_atom_site_adp_type
_atom_site_occupancy
_atom_site_symmetry_multiplicity
_atom_site_calc_flag
_atom_site_refinement_flags
C1 C 0.66538(5) 0.09648(5) 0.63963(13) 0.0128(2) Uani 1 1 d .
H1 H 0.6896 0.0652 0.6852 0.015 Uiso 1 1 calc R
C2 C 0.70207(5) 0.14247(5) 0.55357(13) 0.0136(2) Uani 1 1 d .
H2 H 0.7438 0.1362 0.5744 0.016 Uiso 1 1 calc R
C3 C 0.68437(5) 0.20292(5) 0.60182(15) 0.0163(3) Uani 1 1 d .
H3A H 0.7013 0.2119 0.7052 0.02 Uiso 1 1 calc R
H3B H 0.6998 0.2308 0.5252 0.02 Uiso 1 1 calc R
C4 C 0.61959(5) 0.20942(5) 0.61078(13) 0.0145(2) Uani 1 1 d .
C5 C 0.58860(5) 0.15505(5) 0.66214(13) 0.0127(2) Uani 1 1 d .
C7 C 0.53321(5) 0.16246(5) 0.75313(14) 0.0161(3) Uani 1 1 d .
H7A H 0.5092 0.1934 0.7079 0.019 Uiso 1 1 calc R
H7B H 0.5409 0.1712 0.8645 0.019 Uiso 1 1 calc R
C8 C 0.50445(5) 0.10367(5) 0.73455(15) 0.0191(3) Uani 1 1 d .
H8A H 0.5221 0.0749 0.805 0.023 Uiso 1 1 calc R
H8B H 0.4628 0.106 0.7569 0.023 Uiso 1 1 calc R
C9 C 0.51533(5) 0.08857(6) 0.56261(15) 0.0197(3) Uani 1 1 d .
H9A H 0.4845 0.1044 0.4955 0.024 Uiso 1 1 calc R
H9B H 0.5165 0.0464 0.5484 0.024 Uiso 1 1 calc R
C10 C 0.57405(5) 0.11564(5) 0.51948(13) 0.0127(2) Uani 1 1 d .
H10 H 0.5707 0.1389 0.4215 0.015 Uiso 1 1 calc R
C11 C 0.62568(5) 0.07414(5) 0.50913(13) 0.0117(2) Uani 1 1 d .
H11 H 0.6142 0.0332 0.5258 0.014 Uiso 1 1 calc R
C12 C 0.66341(5) 0.08169(5) 0.36493(13) 0.0120(2) Uani 1 1 d .
C16 C 0.63556(5) 0.08288(5) 0.20488(14) 0.0163(3) Uani 1 1 d .
H16A H 0.6654 0.09 0.1247 0.02 Uiso 1 1 calc R
H16B H 0.6078 0.115 0.2006 0.02 Uiso 1 1 calc R
C17 C 0.60468(6) 0.02712(6) 0.16686(16) 0.0248(3) Uani 1 1 d .
H17A H 0.6328 -0.004 0.1578 0.037 Uiso 1 1 calc R
H17B H 0.584 0.0313 0.0677 0.037 Uiso 1 1 calc R
H17C H 0.5774 0.0182 0.2506 0.037 Uiso 1 1 calc R
O6 O 0.62899(3) 0.12217(3) 0.75385(9) 0.01382(19) Uani 1 1 d .
O13 O 0.68988(3) 0.13606(3) 0.38889(9) 0.01333(19) Uani 1 1 d .
O14 O 0.59485(4) 0.25356(4) 0.57970(11) 0.0222(2) Uani 1 1 d .
O15 O 0.70557(3) 0.03698(3) 0.37472(10) 0.01407(19) Uani 1 1 d .
H15 H 0.7277(8) 0.0394(7) 0.296(2) 0.033(5) Uiso 1 1 d .

loop_
_atom_site_aniso_label
_atom_site_aniso_U_11
_atom_site_aniso_U_22
_atom_site_aniso_U_33
_atom_site_aniso_U_23
_atom_site_aniso_U_13
_atom_site_aniso_U_12
C1 0.0139(5) 0.0131(5) 0.0115(5) -0.0011(4) 0.0000(4) 0.0014(4)
C2 0.0127(5) 0.0156(6) 0.0125(5) -0.0020(4) -0.0007(4) -0.0015(4)
C3 0.0171(6) 0.0136(5) 0.0182(6) -0.0032(4) 0.0014(5) -0.0040(4)
C4 0.0182(6) 0.0138(6) 0.0114(5) -0.0035(4) 0.0016(4) -0.0014(4)
C5 0.0142(5) 0.0125(5) 0.0115(5) -0.0007(4) 0.0003(4) 0.0008(4)
C7 0.0164(6) 0.0157(6) 0.0163(6) -0.0024(4) 0.0049(5) 0.0001(4)
C8 0.0166(6) 0.0202(6) 0.0206(6) -0.0018(5) 0.0054(5) -0.0029(5)
C9 0.0133(6) 0.0241(6) 0.0216(6) -0.0069(5) 0.0027(5) -0.0037(5)
C10 0.0127(5) 0.0142(5) 0.0114(5) -0.0019(4) 0.0005(4) -0.0001(4)
C11 0.0127(5) 0.0109(5) 0.0116(5) -0.0008(4) 0.0001(4) -0.0005(4)
C12 0.0117(5) 0.0110(5) 0.0133(5) -0.0014(4) -0.0002(4) 0.0004(4)
C16 0.0148(5) 0.0222(6) 0.0117(5) -0.0026(5) -0.0001(4) 0.0038(4)
C17 0.0196(6) 0.0326(7) 0.0223(7) -0.0144(6) -0.0041(5) 0.0019(5)
O6 0.0163(4) 0.0157(4) 0.0094(4) -0.0009(3) 0.0008(3) 0.0020(3)
O13 0.0160(4) 0.0125(4) 0.0115(4) -0.0005(3) 0.0004(3) -0.0026(3)
O14 0.0246(5) 0.0143(4) 0.0276(5) 0.0029(4) 0.0042(4) 0.0027(3)
O15 0.0133(4) 0.0144(4) 0.0145(4) 0.0002(3) 0.0025(3) 0.0027(3)

loop_
_atom_type_symbol
_atom_type_description
_atom_type_scat_dispersion_real
_atom_type_scat_dispersion_imag
_atom_type_scat_source
C C 0.0033 0 'International Tables Vol C Tables 4.2.6.8 and 6.1.1.4'
H H 0 0 'International Tables Vol C Tables 4.2.6.8 and 6.1.1.4'
O O 0.0106 0 'International Tables Vol C Tables 4.2.6.8 and 6.1.1.4'

loop_
_geom_angle_atom_site_label_1
_geom_angle_atom_site_label_2
_geom_angle_atom_site_label_3
_geom_angle
O6 C1 C11 106.30(9)
O6 C1 C2 111.19(9)
C11 C1 C2 102.75(9)
O6 C1 H1 112
C11 C1 H1 112
C2 C1 H1 112
O13 C2 C3 107.81(9)
O13 C2 C1 106.35(9)
C3 C2 C1 111.09(9)
O13 C2 H2 110.5
C3 C2 H2 110.5
C1 C2 H2 110.5
C4 C3 C2 112.00(9)
C4 C3 H3A 109.2
C2 C3 H3A 109.2
C4 C3 H3B 109.2
C2 C3 H3B 109.2
H3A C3 H3B 107.9
O14 C4 C3 123.21(11)
O14 C4 C5 123.03(11)
C3 C4 C5 113.76(10)
O6 C5 C7 109.67(9)
O6 C5 C4 106.77(9)
C7 C5 C4 117.17(10)
O6 C5 C10 104.64(9)
C7 C5 C10 106.39(9)
C4 C5 C10 111.51(9)
C5 C7 C8 102.54(9)
C5 C7 H7A 111.3
C8 C7 H7A 111.3
C5 C7 H7B 111.3
C8 C7 H7B 111.3
H7A C7 H7B 109.2
C9 C8 C7 103.42(10)
C9 C8 H8A 111.1
C7 C8 H8A 111.1
C9 C8 H8B 111.1
C7 C8 H8B 111.1
H8A C8 H8B 109
C8 C9 C10 106.29(10)
C8 C9 H9A 110.5
C10 C9 H9A 110.5
C8 C9 H9B 110.5
C10 C9 H9B 110.5
H9A C9 H9B 108.7
C11 C10 C9 116.47(10)
C11 C10 C5 104.08(9)
C9 C10 C5 104.17(9)
C11 C10 H10 110.6
C9 C10 H10 110.6
C5 C10 H10 110.6
C12 C11 C1 101.54(9)
C12 C11 C10 115.02(9)
C1 C11 C10 102.40(9)
C12 C11 H11 112.3
C1 C11 H11 112.3
C10 C11 H11 112.3
O13 C12 O15 109.96(9)
O13 C12 C16 107.41(9)
O15 C12 C16 111.07(9)
O13 C12 C11 103.67(8)
O15 C12 C11 105.32(9)
C16 C12 C11 119.03(9)
C12 C16 C17 112.34(10)
C12 C16 H16A 109.1
C17 C16 H16A 109.1
C12 C16 H16B 109.1
C17 C16 H16B 109.1
H16A C16 H16B 107.9
C16 C17 H17A 109.5
C16 C17 H17B 109.5
H17A C17 H17B 109.5
C16 C17 H17C 109.5
H17A C17 H17C 109.5
H17B C17 H17C 109.5
C1 O6 C5 103.82(8)
C12 O13 C2 108.51(8)
C12 O15 H15 108.7(12)

loop_
_geom_bond_atom_site_label_1
_geom_bond_atom_site_label_2
_geom_bond_distance
C1 O6 1.4249(13)
C1 C11 1.5398(15)
C1 C2 1.5557(16)
C1 H1 1
C2 O13 1.4435(14)
C2 C3 1.5246(16)
C2 H2 1
C3 C4 1.5191(16)
C3 H3A 0.99
C3 H3B 0.99
C4 O14 1.2086(15)
C4 C5 1.5228(16)
C5 O6 1.4448(14)
C5 C7 1.5166(16)
C5 C10 1.5636(15)
C7 C8 1.5333(16)
C7 H7A 0.99
C7 H7B 0.99
C8 C9 1.5321(17)
C8 H8A 0.99
C8 H8B 0.99
C9 C10 1.5511(16)
C9 H9A 0.99
C9 H9B 0.99
C10 C11 1.5459(15)
C10 H10 1
C11 C12 1.5241(15)
C11 H11 1
C12 O13 1.4239(13)
C12 O15 1.4343(13)
C12 C16 1.5142(15)
C16 C17 1.5205(18)
C16 H16A 0.99
C16 H16B 0.99
C17 H17A 0.98
C17 H17B 0.98
C17 H17C 0.98
O15 H15 0.85(2)

loop_
_geom_hbond_atom_site_label_D
_geom_hbond_atom_site_label_H
_geom_hbond_atom_site_label_A
_geom_hbond_distance_DH
_geom_hbond_distance_HA
_geom_hbond_distance_DA
_geom_hbond_angle_DHA
_geom_hbond_site_symmetry_A
O15 H15 O15 0.85(2) 2.01(2) 2.8624(8) 173.8(17) 8_554
C11 H11 O13 1 2.38 3.3304(14) 158.3 3_545

loop_
_geom_torsion_atom_site_label_1
_geom_torsion_atom_site_label_2
_geom_torsion_atom_site_label_3
_geom_torsion_atom_site_label_4
_geom_torsion
O6 C1 C2 O13 -123.40(9)
C11 C1 C2 O13 -10.04(11)
O6 C1 C2 C3 -6.34(13)
C11 C1 C2 C3 107.01(10)
O13 C2 C3 C4 73.50(12)
C1 C2 C3 C4 -42.66(13)
C2 C3 C4 O14 -147.02(12)
C2 C3 C4 C5 32.80(14)
O14 C4 C5 O6 -154.41(11)
C3 C4 C5 O6 25.77(12)
O14 C4 C5 C7 -31.05(16)
C3 C4 C5 C7 149.12(10)
O14 C4 C5 C10 91.85(13)
C3 C4 C5 C10 -87.97(12)
O6 C5 C7 C8 -77.05(11)
C4 C5 C7 C8 161.08(10)
C10 C5 C7 C8 35.58(12)
C5 C7 C8 C9 -41.68(12)
C7 C8 C9 C10 32.27(12)
C8 C9 C10 C11 103.61(11)
C8 C9 C10 C5 -10.34(12)
O6 C5 C10 C11 -22.16(11)
C7 C5 C10 C11 -138.23(9)
C4 C5 C10 C11 92.90(11)
O6 C5 C10 C9 100.33(10)
C7 C5 C10 C9 -15.73(12)
C4 C5 C10 C9 -144.61(10)
O6 C1 C11 C12 147.45(9)
C2 C1 C11 C12 30.55(10)
O6 C1 C11 C10 28.31(11)
C2 C1 C11 C10 -88.58(10)
C9 C10 C11 C12 133.61(10)
C5 C10 C11 C12 -112.38(10)
C9 C10 C11 C1 -117.20(10)
C5 C10 C11 C1 -3.20(11)
C1 C11 C12 O13 -41.55(10)
C10 C11 C12 O13 68.15(11)
C1 C11 C12 O15 73.96(10)
C10 C11 C12 O15 -176.34(9)
C1 C11 C12 C16 -160.70(10)
C10 C11 C12 C16 -51.00(14)
O13 C12 C16 C17 -178.90(9)
O15 C12 C16 C17 60.82(12)
C11 C12 C16 C17 -61.70(13)
C11 C1 O6 C5 -43.85(10)
C2 C1 O6 C5 67.26(11)
C7 C5 O6 C1 154.47(9)
C4 C5 O6 C1 -77.64(10)
C10 C5 O6 C1 40.70(10)
O15 C12 O13 C2 -75.38(10)
C16 C12 O13 C2 163.64(9)
C11 C12 O13 C2 36.80(11)
C3 C2 O13 C12 -135.76(9)
C1 C2 O13 C12 -16.53(11)
